data_4022840
loop_
_publ_author_name
'Nicolas Christinat'
'Rosario Scopelliti'
'Kay Severin'

_publ_contact_author_address
;
Institut des Sciences et Ing\'enierie Chimiques 
Ecole Polytechnique F\'ed\'erale de Lausanne
1015 Lausanne
Switzerland
;
_publ_contact_author_email kay.severin@epfl.ch
_publ_contact_author_fax '+41 21 693 9305'
_publ_contact_author_name 'Kay Severin'
_publ_contact_author_phone '+41 21 693 9302'
_publ_section_title
;
 Multicomponent Assembly of Boron-Based Dendritic Nanostructures
;
_journal_name_full 'Journal of Organic Chemistry'
_journal_page_first 2192
_journal_page_last 2200
_journal_paper_doi 10.1021/jo062607p
_journal_volume 72
_journal_year 2007
_chemical_formula_moiety 'C90 H65 B5 N10 O10, 1/2(C5 H12), 2(C H Cl3)'
_chemical_formula_sum 'C94.5 H73 B5 Cl6 N10 O10'
_chemical_formula_weight 1775.38
_chemical_name_systematic
; 
 ? 
;
_space_group_IT_number 2
_symmetry_cell_setting triclinic
_symmetry_space_group_name_Hall '-P 1'
_symmetry_space_group_name_H-M 'P -1'
_atom_sites_solution_hydrogens geom
_atom_sites_solution_primary direct
_atom_sites_solution_secondary difmap
_audit_creation_method SHELXL-97
_cell_angle_alpha 112.104(8)
_cell_angle_beta 101.901(9)
_cell_angle_gamma 94.520(9)
_cell_formula_units_Z 2
_cell_length_a 15.9647(19)
_cell_length_b 16.2747(18)
_cell_length_c 19.192(2)
_cell_measurement_reflns_used 90
_cell_measurement_temperature 100(2)
_cell_measurement_theta_max 17.743
_cell_measurement_theta_min 3.756
_cell_volume 4452.9(9)
_computing_cell_refinement 'Dirax/lsq (Duisenberg & Schreurs, 1989-2000)'
_computing_data_collection 'Collect (Bruker AXS BV, 1997-2004)'
_computing_data_reduction 'EvalCCD (Duisenberg & Schreurs, 1990-2000)'
_computing_molecular_graphics 'Bruker SHELXTL'
_computing_publication_material 'Bruker SHELXTL'
_computing_structure_refinement 'SHELXL-97 (Sheldrick, 1997)'
_computing_structure_solution 'SHELXS-97 (Sheldrick, 1990)'
_diffrn_ambient_temperature 100(2)
_diffrn_measured_fraction_theta_full 0.979
_diffrn_measured_fraction_theta_max 0.979
_diffrn_measurement_device_type 'Bruker APEX II CCD'
_diffrn_measurement_method 'phi and omega scans'
_diffrn_radiation_monochromator graphite
_diffrn_radiation_source 'fine-focus sealed tube'
_diffrn_radiation_type MoK\a
_diffrn_radiation_wavelength 0.71073
_diffrn_reflns_av_R_equivalents 0.0651
_diffrn_reflns_av_sigmaI/netI 0.0667
_diffrn_reflns_limit_h_max 17
_diffrn_reflns_limit_h_min -17
_diffrn_reflns_limit_k_max 17
_diffrn_reflns_limit_k_min -17
_diffrn_reflns_limit_l_max 21
_diffrn_reflns_limit_l_min -21
_diffrn_reflns_number 51049
_diffrn_reflns_theta_full 22.99
_diffrn_reflns_theta_max 22.99
_diffrn_reflns_theta_min 1.18
_exptl_absorpt_coefficient_mu 0.258
_exptl_absorpt_correction_T_max 1.0000
_exptl_absorpt_correction_T_min 0.7178
_exptl_absorpt_correction_type 'multi-scan, SADABS'
_exptl_crystal_colour colourless
_exptl_crystal_density_diffrn 1.324
_exptl_crystal_density_method 'not measured'
_exptl_crystal_description irregular
_exptl_crystal_F_000 1834
_exptl_crystal_size_max 0.64
_exptl_crystal_size_mid 0.47
_exptl_crystal_size_min 0.24
_refine_diff_density_max 1.783
_refine_diff_density_min -1.163
_refine_diff_density_rms 0.136
_refine_ls_extinction_method none
_refine_ls_goodness_of_fit_ref 1.556
_refine_ls_hydrogen_treatment riding
_refine_ls_matrix_type full
_refine_ls_number_parameters 1142
_refine_ls_number_reflns 12101
_refine_ls_number_restraints 6
_refine_ls_restrained_S_all 1.556
_refine_ls_R_factor_all 0.1972
_refine_ls_R_factor_gt 0.1268
_refine_ls_shift/su_max 0.001
_refine_ls_shift/su_mean 0.000
_refine_ls_structure_factor_coef Fsqd
_refine_ls_weighting_details 'calc w=1/[\s^2^(Fo^2^)+(0.2000P)^2^+0.0000P] where P=(Fo^2^+2Fc^2^)/3'
_refine_ls_weighting_scheme calc
_refine_ls_wR_factor_gt 0.3497
_refine_ls_wR_factor_ref 0.4102
_reflns_number_gt 7286
_reflns_number_total 12101
_reflns_threshold_expression >2sigma(I)
_cod_data_source_file jo062607psi20061219_031726_4.cif
_cod_data_source_block compound_7
_cod_depositor_comments
;
The following automatic conversions were performed:
'_symmetry_cell_setting' value 'Triclinic' changed to 'triclinic'
according to '/home/saulius/struct/CIF-dictionaries/cif_core.dic'
dictionary named 'cif_core.dic' version 2.4.1 from 2010-06-29.

Automatic conversion script
Id: cif_fix_enum 1527 2010-12-29 10:47:43Z saulius 
;
_cod_original_formula_sum 'C94.50 H73 B5 Cl6 N10 O10'
_cod_database_code 4022840

loop_
_symmetry_equiv_pos_as_xyz
'x, y, z'
'-x, -y, -z'

loop_
_atom_site_label
_atom_site_type_symbol
_atom_site_fract_x
_atom_site_fract_y
_atom_site_fract_z
_atom_site_U_iso_or_equiv
_atom_site_adp_type
_atom_site_occupancy
_atom_site_symmetry_multiplicity
_atom_site_calc_flag
_atom_site_refinement_flags
O1 O -0.1644(4) 0.1089(4) 0.2213(3) 0.0490(15) Uani 1 1 d .
O2 O -0.1888(3) 0.0628(3) 0.3204(3) 0.0440(14) Uani 1 1 d .
O3 O 0.0169(3) 0.4312(3) 0.5410(3) 0.0385(13) Uani 1 1 d .
O4 O -0.0235(3) 0.3118(3) 0.5780(3) 0.0392(13) Uani 1 1 d .
O5 O 0.3559(3) 0.2893(3) 0.6412(3) 0.0422(14) Uani 1 1 d .
O6 O 0.2487(3) 0.1966(3) 0.6629(3) 0.0371(13) Uani 1 1 d .
O7 O 0.3555(3) -0.1125(3) 0.4194(3) 0.0398(13) Uani 1 1 d .
O8 O 0.2393(3) -0.1281(3) 0.4769(3) 0.0376(13) Uani 1 1 d .
O9 O 0.0029(4) -0.2491(4) 0.1533(3) 0.0513(15) Uani 1 1 d .
O10 O -0.0432(3) -0.2133(3) 0.2698(3) 0.0433(14) Uani 1 1 d .
N1 N -0.0917(4) 0.2968(4) 0.4447(4) 0.0374(16) Uani 1 1 d .
N2 N 0.2120(4) 0.3358(4) 0.6460(4) 0.0378(16) Uani 1 1 d .
N3 N 0.3400(4) 0.0194(4) 0.5339(4) 0.0405(17) Uani 1 1 d .
N4 N 0.1121(4) -0.2188(4) 0.2760(4) 0.0441(17) Uani 1 1 d .
N5 N -0.1400(4) -0.0459(4) 0.2110(4) 0.0470(18) Uani 1 1 d .
N6 N -0.5557(5) -0.2266(5) 0.1412(4) 0.0516(19) Uani 1 1 d .
N7 N -0.2386(5) 0.7009(4) 0.6515(4) 0.0487(18) Uani 1 1 d .
N8 N 0.3481(6) 0.3378(5) 1.0241(5) 0.065(2) Uani 1 1 d .
N9 N 0.5014(4) -0.3603(4) 0.4613(4) 0.0326(15) Uani 1 1 d .
N10 N -0.2001(5) -0.6302(5) 0.1775(4) 0.055(2) Uani 1 1 d .
C1 C -0.1378(5) 0.1764(5) 0.2898(5) 0.043(2) Uani 1 1 d .
C2 C -0.1504(5) 0.1499(5) 0.3506(5) 0.0365(19) Uani 1 1 d .
C3 C -0.1288(4) 0.2096(5) 0.4253(5) 0.037(2) Uani 1 1 d .
H3 H -0.1393 0.1912 0.4647 0.044 Uiso 1 1 calc R
C4 C -0.0813(5) 0.3236(5) 0.3882(5) 0.041(2) Uani 1 1 d .
H4 H -0.0584 0.3850 0.4024 0.049 Uiso 1 1 calc R
C5 C -0.1034(5) 0.2637(5) 0.3079(5) 0.043(2) Uani 1 1 d .
H5 H -0.0945 0.2835 0.2689 0.051 Uiso 1 1 calc R
C6 C 0.0872(5) 0.4075(5) 0.5757(4) 0.0324(18) Uani 1 1 d .
C7 C 0.0625(5) 0.3357(5) 0.5967(4) 0.0305(17) Uani 1 1 d .
C8 C 0.1255(5) 0.3023(5) 0.6318(5) 0.039(2) Uani 1 1 d .
H8 H 0.1096 0.2551 0.6468 0.047 Uiso 1 1 calc R
C9 C 0.2346(5) 0.4042(5) 0.6284(5) 0.0377(19) Uani 1 1 d .
H9 H 0.2945 0.4288 0.6415 0.045 Uiso 1 1 calc R
C10 C 0.1725(4) 0.4426(5) 0.5903(4) 0.0321(18) Uani 1 1 d .
H10 H 0.1899 0.4900 0.5760 0.038 Uiso 1 1 calc R
C11 C 0.3568(5) 0.2048(5) 0.6026(5) 0.039(2) Uani 1 1 d .
C12 C 0.2942(5) 0.1479(5) 0.6155(4) 0.0318(17) Uani 1 1 d .
C13 C 0.2879(5) 0.0567(5) 0.5825(4) 0.0336(18) Uani 1 1 d .
H13 H 0.2480 0.0192 0.5928 0.040 Uiso 1 1 calc R
C14 C 0.3995(5) 0.0719(5) 0.5221(5) 0.045(2) Uani 1 1 d .
H14 H 0.4356 0.0444 0.4895 0.054 Uiso 1 1 calc R
C15 C 0.4105(5) 0.1683(5) 0.5568(5) 0.0365(19) Uani 1 1 d .
H15 H 0.4533 0.2049 0.5484 0.044 Uiso 1 1 calc R
C16 C 0.2820(6) -0.1469(5) 0.3667(5) 0.0380(19) Uani 1 1 d .
C17 C 0.2107(5) -0.1560(5) 0.3998(5) 0.0325(18) Uani 1 1 d .
C18 C 0.1289(6) -0.1936(5) 0.3538(5) 0.041(2) Uani 1 1 d .
H18 H 0.0832 -0.2023 0.3765 0.050 Uiso 1 1 calc R
C19 C 0.1787(5) -0.2133(5) 0.2428(5) 0.044(2) Uani 1 1 d .
H19 H 0.1663 -0.2350 0.1877 0.053 Uiso 1 1 calc R
C20 C 0.2655(6) -0.1766(5) 0.2865(6) 0.048(2) Uani 1 1 d .
H20 H 0.3107 -0.1725 0.2620 0.057 Uiso 1 1 calc R
C21 C -0.0423(6) -0.1832(6) 0.1642(5) 0.051(2) Uani 1 1 d .
C22 C -0.0694(5) -0.1591(5) 0.2341(5) 0.039(2) Uani 1 1 d .
C23 C -0.1182(5) -0.0938(5) 0.2552(5) 0.041(2) Uani 1 1 d .
H23 H -0.1375 -0.0811 0.3012 0.049 Uiso 1 1 calc R
C24 C -0.1167(6) -0.0673(6) 0.1445(5) 0.048(2) Uani 1 1 d .
H24 H -0.1343 -0.0353 0.1131 0.057 Uiso 1 1 calc R
C25 C -0.0664(6) -0.1366(6) 0.1182(6) 0.060(3) Uani 1 1 d .
H25 H -0.0502 -0.1500 0.0707 0.072 Uiso 1 1 calc R
C26 C -0.2985(6) -0.0152(5) 0.1847(5) 0.048(2) Uani 1 1 d .
C27 C -0.3447(5) -0.0893(5) 0.1906(5) 0.042(2) Uani 1 1 d .
H27 H -0.3150 -0.1160 0.2225 0.050 Uiso 1 1 calc R
C28 C -0.4303(6) -0.1241(5) 0.1524(5) 0.043(2) Uani 1 1 d .
C29 C -0.4730(7) -0.0849(6) 0.1046(5) 0.060(3) Uani 1 1 d .
H29 H -0.5320 -0.1084 0.0766 0.072 Uiso 1 1 calc R
C30 C -0.4301(7) -0.0128(6) 0.0982(6) 0.069(3) Uani 1 1 d .
H30 H -0.4597 0.0149 0.0671 0.083 Uiso 1 1 calc R
C31 C -0.3435(7) 0.0194(6) 0.1370(5) 0.059(3) Uani 1 1 d .
H31 H -0.3141 0.0678 0.1301 0.070 Uiso 1 1 calc R
C32 C -0.4744(6) -0.1965(5) 0.1653(5) 0.046(2) Uani 1 1 d .
H32 H -0.4397 -0.2236 0.1942 0.056 Uiso 1 1 calc R
C33 C -0.5902(6) -0.2921(6) 0.1667(5) 0.051(2) Uani 1 1 d .
C34 C -0.5633(5) -0.2836(6) 0.2436(5) 0.047(2) Uani 1 1 d .
H34 H -0.5180 -0.2360 0.2795 0.056 Uiso 1 1 calc R
C35 C -0.6001(6) -0.3415(6) 0.2676(5) 0.047(2) Uani 1 1 d .
H35 H -0.5807 -0.3340 0.3202 0.056 Uiso 1 1 calc R
C36 C -0.6666(7) -0.4124(6) 0.2167(6) 0.059(3) Uani 1 1 d .
H36 H -0.6932 -0.4527 0.2341 0.071 Uiso 1 1 calc R
C37 C -0.6924(8) -0.4227(7) 0.1412(7) 0.081(3) Uani 1 1 d .
H37 H -0.7358 -0.4720 0.1048 0.097 Uiso 1 1 calc R
C38 C -0.6548(7) -0.3604(7) 0.1170(6) 0.070(3) Uani 1 1 d .
H38 H -0.6752 -0.3664 0.0649 0.084 Uiso 1 1 calc R
C39 C -0.1374(4) 0.4151(5) 0.5635(4) 0.0293(17) Uani 1 1 d .
C40 C -0.2104(5) 0.3710(5) 0.5742(5) 0.0377(19) Uani 1 1 d .
H40 H -0.2174 0.3078 0.5601 0.045 Uiso 1 1 calc R
C41 C -0.2726(5) 0.4183(5) 0.6051(4) 0.0328(18) Uani 1 1 d .
H41 H -0.3216 0.3871 0.6111 0.039 Uiso 1 1 calc R
C42 C -0.2631(5) 0.5100(5) 0.6267(5) 0.0367(19) Uani 1 1 d .
H42 H -0.3042 0.5426 0.6494 0.044 Uiso 1 1 calc R
C43 C -0.1925(5) 0.5547(5) 0.6150(5) 0.0358(19) Uani 1 1 d .
C44 C -0.1320(5) 0.5076(5) 0.5839(4) 0.0344(18) Uani 1 1 d .
H44 H -0.0846 0.5392 0.5761 0.041 Uiso 1 1 calc R
C45 C -0.1799(5) 0.6532(5) 0.6324(5) 0.043(2) Uani 1 1 d .
H45 H -0.1272 0.6813 0.6292 0.052 Uiso 1 1 calc R
C46 C -0.2122(6) 0.7956(6) 0.6718(6) 0.060(3) Uani 1 1 d .
C47 C -0.2721(7) 0.8406(6) 0.6450(7) 0.068(3) Uani 1 1 d .
H47 H -0.3279 0.8079 0.6134 0.082 Uiso 1 1 calc R
C48 C -0.2538(9) 0.9307(7) 0.6626(8) 0.090(4) Uani 1 1 d .
H48 H -0.2958 0.9608 0.6440 0.108 Uiso 1 1 calc R
C49 C -0.1680(8) 0.9786(6) 0.7105(9) 0.096(4) Uani 1 1 d .
H49 H -0.1510 1.0404 0.7215 0.116 Uiso 1 1 calc R
C50 C -0.1134(9) 0.9343(8) 0.7388(10) 0.120(6) Uani 1 1 d .
H50 H -0.0582 0.9662 0.7721 0.144 Uiso 1 1 calc R
C51 C -0.1342(8) 0.8435(7) 0.7216(9) 0.105(5) Uani 1 1 d .
H51 H -0.0944 0.8146 0.7443 0.125 Uiso 1 1 calc R
C52 C 0.3190(5) 0.3508(5) 0.7763(5) 0.0353(18) Uani 1 1 d .
C53 C 0.3848(5) 0.4277(5) 0.8065(5) 0.050(2) Uani 1 1 d .
H53 H 0.4039 0.4501 0.7723 0.060 Uiso 1 1 calc R
C54 C 0.4205(6) 0.4691(6) 0.8841(6) 0.060(3) Uani 1 1 d .
H54 H 0.4650 0.5204 0.9037 0.072 Uiso 1 1 calc R
C55 C 0.3938(6) 0.4387(7) 0.9356(6) 0.065(3) Uani 1 1 d .
H55 H 0.4185 0.4697 0.9900 0.078 Uiso 1 1 calc R
C56 C 0.3294(5) 0.3609(6) 0.9063(5) 0.043(2) Uani 1 1 d .
C57 C 0.2929(5) 0.3219(5) 0.8286(5) 0.040(2) Uani 1 1 d .
H57 H 0.2468 0.2721 0.8091 0.048 Uiso 1 1 calc R
C58 C 0.3046(6) 0.3187(7) 0.9562(6) 0.058(3) Uani 1 1 d .
H58 H 0.2532 0.2748 0.9361 0.069 Uiso 1 1 calc R
C59 C 0.3241(7) 0.2828(6) 1.0640(6) 0.064(3) Uani 1 1 d .
C60 C 0.3301(7) 0.3263(7) 1.1444(6) 0.069(3) Uani 1 1 d .
H60 H 0.3445 0.3900 1.1697 0.083 Uiso 1 1 calc R
C61 C 0.3149(9) 0.2754(8) 1.1865(7) 0.094(4) Uani 1 1 d .
H61 H 0.3175 0.3043 1.2403 0.113 Uiso 1 1 calc R
C62 C 0.2962(9) 0.1832(9) 1.1493(7) 0.093(4) Uani 1 1 d .
H62 H 0.2878 0.1482 1.1781 0.112 Uiso 1 1 calc R
C63 C 0.2895(8) 0.1419(7) 1.0727(7) 0.083(3) Uani 1 1 d .
H63 H 0.2741 0.0782 1.0483 0.100 Uiso 1 1 calc R
C64 C 0.3040(7) 0.1878(7) 1.0283(6) 0.067(3) Uani 1 1 d .
H64 H 0.3007 0.1565 0.9746 0.081 Uiso 1 1 calc R
C65 C 0.3969(5) -0.1204(5) 0.5575(5) 0.0376(19) Uani 1 1 d .
C66 C 0.4226(6) -0.0740(6) 0.6392(6) 0.057(3) Uani 1 1 d .
H66 H 0.4080 -0.0162 0.6626 0.068 Uiso 1 1 calc R
C67 C 0.4681(7) -0.1108(7) 0.6852(6) 0.060(3) Uani 1 1 d .
H67 H 0.4808 -0.0807 0.7403 0.072 Uiso 1 1 calc R
C68 C 0.4965(6) -0.1941(6) 0.6509(5) 0.047(2) Uani 1 1 d .
H68 H 0.5305 -0.2185 0.6826 0.057 Uiso 1 1 calc R
C69 C 0.4737(5) -0.2398(5) 0.5697(5) 0.0360(19) Uani 1 1 d .
C70 C 0.4234(5) -0.2025(5) 0.5255(5) 0.0338(18) Uani 1 1 d .
H70 H 0.4063 -0.2347 0.4706 0.041 Uiso 1 1 calc R
C71 C 0.5053(5) -0.3250(5) 0.5334(5) 0.0329(18) Uani 1 1 d .
H71 H 0.5294 -0.3543 0.5653 0.040 Uiso 1 1 calc R
C72 C 0.5375(5) -0.4382(5) 0.4297(5) 0.0306(17) Uani 1 1 d .
C73 C 0.6072(5) -0.4616(5) 0.4714(5) 0.0360(19) Uani 1 1 d .
H73 H 0.6337 -0.4236 0.5244 0.043 Uiso 1 1 calc R
C74 C 0.6381(5) -0.5411(5) 0.4351(5) 0.0365(19) Uani 1 1 d .
H74 H 0.6833 -0.5580 0.4650 0.044 Uiso 1 1 calc R
C75 C 0.6054(5) -0.5943(5) 0.3590(5) 0.041(2) Uani 1 1 d .
H75 H 0.6288 -0.6466 0.3351 0.049 Uiso 1 1 calc R
C76 C 0.5363(6) -0.5715(6) 0.3154(5) 0.048(2) Uani 1 1 d .
H76 H 0.5123 -0.6087 0.2618 0.058 Uiso 1 1 calc R
C77 C 0.5029(5) -0.4934(5) 0.3515(5) 0.040(2) Uani 1 1 d .
H77 H 0.4561 -0.4781 0.3219 0.048 Uiso 1 1 calc R
C78 C 0.0065(6) -0.3713(6) 0.2168(5) 0.050(2) Uani 1 1 d .
C79 C 0.0719(7) -0.4163(6) 0.2284(5) 0.056(2) Uani 1 1 d .
H79 H 0.1296 -0.3855 0.2413 0.068 Uiso 1 1 calc R
C80 C 0.0611(7) -0.5055(6) 0.2229(6) 0.066(3) Uani 1 1 d .
H80 H 0.1096 -0.5342 0.2308 0.079 Uiso 1 1 calc R
C81 C -0.0199(6) -0.5477(6) 0.2061(5) 0.053(2) Uani 1 1 d .
H81 H -0.0285 -0.6079 0.2023 0.063 Uiso 1 1 calc R
C82 C -0.0923(6) -0.5082(5) 0.1939(5) 0.049(2) Uani 1 1 d .
C83 C -0.0773(7) -0.4170(6) 0.1993(5) 0.056(2) Uani 1 1 d .
H83 H -0.1254 -0.3880 0.1907 0.067 Uiso 1 1 calc R
C84 C -0.1819(6) -0.5526(6) 0.1772(5) 0.052(2) Uani 1 1 d .
H84 H -0.2281 -0.5225 0.1659 0.062 Uiso 1 1 calc R
C85 C -0.2878(5) -0.6710(6) 0.1578(6) 0.051(2) Uani 1 1 d .
C86 C -0.3135(6) -0.7231(6) 0.1945(5) 0.056(2) Uani 1 1 d .
H86 H -0.2723 -0.7293 0.2350 0.068 Uiso 1 1 calc R
C87 C -0.3997(7) -0.7671(6) 0.1729(6) 0.060(3) Uani 1 1 d .
H87 H -0.4165 -0.8005 0.2006 0.072 Uiso 1 1 calc R
C88 C -0.4566(7) -0.7635(6) 0.1165(7) 0.069(3) Uani 1 1 d .
H88 H -0.5146 -0.7937 0.1036 0.083 Uiso 1 1 calc R
C89 C -0.4338(7) -0.7141(7) 0.0723(8) 0.086(4) Uani 1 1 d .
H89 H -0.4756 -0.7125 0.0299 0.103 Uiso 1 1 calc R
C90 C -0.3495(8) -0.6693(7) 0.0937(7) 0.072(3) Uani 1 1 d .
H90 H -0.3326 -0.6369 0.0653 0.086 Uiso 1 1 calc R
B1 B -0.2012(7) 0.0279(6) 0.2331(6) 0.045(2) Uani 1 1 d .
B2 B -0.0619(6) 0.3645(6) 0.5320(6) 0.040(2) Uani 1 1 d .
B3 B 0.2843(5) 0.2945(6) 0.6846(6) 0.037(2) Uani 1 1 d .
B4 B 0.3329(6) -0.0878(6) 0.4967(6) 0.041(2) Uani 1 1 d .
B5 B 0.0178(6) -0.2665(7) 0.2269(6) 0.046(2) Uani 1 1 d .
Cl1 Cl 0.2841(3) 0.8848(2) 0.9912(2) 0.1064(12) Uani 1 1 d .
Cl2 Cl 0.1825(3) 0.7562(3) 1.0278(2) 0.1227(14) Uani 1 1 d .
Cl3 Cl 0.2717(4) 0.9293(3) 1.1466(3) 0.148(2) Uani 1 1 d .
C91 C 0.2749(10) 0.8424(8) 1.0600(7) 0.095(4) Uani 1 1 d .
H91 H 0.3279 0.8158 1.0707 0.115 Uiso 1 1 calc R
C92 C -0.0894(18) 0.865(2) 0.5466(16) 0.107(10) Uani 0.50 1 d P
H92A H -0.1499 0.8548 0.5490 0.161 Uiso 0.67 1 calc PR
H92B H -0.0512 0.8564 0.5895 0.161 Uiso 0.67 1 calc PR
H92C H -0.0828 0.8219 0.4970 0.161 Uiso 0.67 1 calc PR
C93 C -0.0688(8) 0.9457(9) 0.5524(7) 0.081(3) Uani 1 1 d .
H93A H -0.0377 0.9842 0.6070 0.097 Uiso 1 1 calc R
H93B H -0.1228 0.9690 0.5398 0.097 Uiso 1 1 calc R
C94 C -0.0097(13) 0.9542(9) 0.4976(9) 0.131(6) Uani 1 1 d .
H94A H 0.0456 0.9337 0.5118 0.158 Uiso 1 1 calc R
H94B H -0.0394 0.9137 0.4431 0.158 Uiso 1 1 calc R
Cl4 Cl -0.0723(6) 0.4389(4) 0.9889(4) 0.210(3) Uani 1 1 d .
Cl5 Cl 0.1071(5) 0.3843(6) 1.0308(5) 0.136(3) Uani 0.50 1 d P
C95 C 0.050(2) 0.4498(17) 0.9879(17) 0.112(10) Uani 0.50 1 d P
H95 H 0.0495 0.4209 0.9317 0.134 Uiso 0.50 1 calc PR
Cl6 Cl 0.0653(9) 0.8454(9) 0.8759(9) 0.206(5) Uiso 0.50 1 d PD
Cl7 Cl -0.0793(13) 0.7648(13) 0.9049(14) 0.311(10) Uiso 0.50 1 d PD
Cl8 Cl -0.0350(16) 0.9534(13) 0.9673(16) 0.372(14) Uiso 0.50 1 d PD
C96 C -0.035(2) 0.8535(17) 0.893(2) 0.31(4) Uiso 0.50 1 d PD
H96 H -0.0736 0.8541 0.8450 0.377 Uiso 0.50 1 calc PR

loop_
_atom_site_aniso_label
_atom_site_aniso_U_11
_atom_site_aniso_U_22
_atom_site_aniso_U_33
_atom_site_aniso_U_23
_atom_site_aniso_U_13
_atom_site_aniso_U_12
O1 0.066(4) 0.034(3) 0.047(4) 0.019(3) 0.014(3) -0.001(3)
O2 0.055(4) 0.035(3) 0.044(3) 0.018(3) 0.017(3) 0.000(3)
O3 0.036(3) 0.029(3) 0.056(4) 0.025(3) 0.010(3) -0.004(2)
O4 0.039(3) 0.032(3) 0.053(3) 0.025(3) 0.011(3) 0.000(2)
O5 0.033(3) 0.030(3) 0.067(4) 0.023(3) 0.014(3) 0.001(2)
O6 0.036(3) 0.030(3) 0.055(3) 0.024(3) 0.021(3) 0.005(2)
O7 0.045(3) 0.039(3) 0.049(4) 0.024(3) 0.026(3) 0.012(3)
O8 0.047(3) 0.027(3) 0.049(4) 0.019(3) 0.029(3) 0.004(2)
O9 0.053(4) 0.049(4) 0.054(4) 0.018(3) 0.022(3) 0.014(3)
O10 0.044(3) 0.039(3) 0.057(4) 0.023(3) 0.025(3) 0.008(3)
N1 0.029(3) 0.036(4) 0.058(4) 0.030(3) 0.014(3) 0.004(3)
N2 0.046(4) 0.031(3) 0.044(4) 0.020(3) 0.019(3) 0.006(3)
N3 0.044(4) 0.035(4) 0.054(4) 0.025(3) 0.022(3) 0.010(3)
N4 0.051(4) 0.040(4) 0.052(5) 0.023(3) 0.026(4) 0.012(3)
N5 0.049(4) 0.038(4) 0.051(5) 0.019(4) 0.009(4) -0.007(3)
N6 0.066(5) 0.047(4) 0.038(4) 0.023(3) 0.001(4) -0.011(4)
N7 0.055(4) 0.030(4) 0.064(5) 0.023(4) 0.014(4) 0.007(4)
N8 0.074(6) 0.056(5) 0.054(6) 0.013(4) 0.012(5) -0.001(4)
N9 0.028(3) 0.027(3) 0.049(4) 0.022(3) 0.013(3) -0.002(3)
N10 0.071(5) 0.045(4) 0.054(5) 0.022(4) 0.021(4) 0.007(4)
C1 0.033(4) 0.040(5) 0.057(6) 0.021(5) 0.010(4) -0.002(4)
C2 0.034(4) 0.039(5) 0.045(5) 0.025(4) 0.014(4) 0.000(4)
C3 0.020(4) 0.026(4) 0.081(7) 0.041(5) 0.012(4) -0.001(3)
C4 0.023(4) 0.035(4) 0.069(6) 0.033(5) -0.001(4) -0.004(3)
C5 0.037(5) 0.050(5) 0.059(6) 0.041(5) 0.016(4) 0.002(4)
C6 0.034(4) 0.024(4) 0.042(5) 0.016(4) 0.012(4) 0.005(3)
C7 0.029(4) 0.027(4) 0.042(5) 0.016(4) 0.015(4) 0.008(3)
C8 0.034(4) 0.025(4) 0.056(5) 0.010(4) 0.026(4) -0.014(4)
C9 0.041(5) 0.021(4) 0.052(5) 0.015(4) 0.019(4) -0.009(3)
C10 0.030(4) 0.025(4) 0.048(5) 0.020(4) 0.015(4) -0.001(3)
C11 0.031(4) 0.040(5) 0.050(5) 0.024(4) 0.007(4) 0.010(4)
C12 0.034(4) 0.022(4) 0.043(5) 0.018(4) 0.008(4) -0.001(3)
C13 0.028(4) 0.054(5) 0.040(5) 0.030(4) 0.029(4) 0.015(4)
C14 0.037(5) 0.041(5) 0.070(6) 0.028(4) 0.028(4) 0.005(4)
C15 0.025(4) 0.044(5) 0.057(5) 0.034(4) 0.017(4) 0.008(4)
C16 0.050(5) 0.031(4) 0.047(5) 0.023(4) 0.026(5) 0.014(4)
C17 0.046(5) 0.022(4) 0.048(5) 0.022(4) 0.032(4) 0.014(4)
C18 0.064(6) 0.027(4) 0.049(5) 0.021(4) 0.032(5) 0.014(4)
C19 0.046(5) 0.049(5) 0.053(5) 0.026(4) 0.034(5) 0.019(4)
C20 0.059(6) 0.038(5) 0.081(7) 0.044(5) 0.047(5) 0.022(4)
C21 0.061(6) 0.036(5) 0.049(6) 0.021(4) 0.000(5) -0.010(5)
C22 0.042(5) 0.031(4) 0.035(5) 0.003(4) 0.018(4) -0.013(4)
C23 0.049(5) 0.030(4) 0.043(5) 0.020(4) 0.009(4) -0.019(4)
C24 0.065(6) 0.044(5) 0.034(5) 0.019(4) 0.012(4) -0.010(5)
C25 0.075(7) 0.045(5) 0.046(6) 0.011(5) 0.014(5) -0.018(5)
C26 0.067(6) 0.040(5) 0.036(5) 0.017(4) 0.015(4) -0.005(4)
C27 0.042(5) 0.037(5) 0.045(5) 0.018(4) 0.009(4) -0.002(4)
C28 0.062(6) 0.033(4) 0.037(5) 0.017(4) 0.018(4) -0.002(4)
C29 0.068(6) 0.053(6) 0.045(6) 0.021(5) -0.007(5) -0.022(5)
C30 0.087(8) 0.056(6) 0.056(6) 0.037(5) -0.015(6) -0.031(6)
C31 0.084(7) 0.036(5) 0.044(5) 0.017(4) 0.004(5) -0.025(5)
C32 0.052(6) 0.036(5) 0.052(5) 0.021(4) 0.013(5) 0.000(4)
C33 0.058(6) 0.037(5) 0.057(6) 0.019(5) 0.019(5) -0.001(4)
C34 0.041(5) 0.048(5) 0.062(6) 0.028(5) 0.023(4) 0.011(4)
C35 0.057(6) 0.047(5) 0.050(5) 0.028(5) 0.019(5) 0.016(5)
C36 0.088(7) 0.055(6) 0.055(6) 0.037(5) 0.026(6) 0.021(6)
C37 0.098(9) 0.050(6) 0.086(9) 0.028(6) 0.016(7) -0.024(6)
C38 0.102(8) 0.062(6) 0.042(6) 0.025(5) 0.016(6) -0.017(6)
C39 0.025(4) 0.034(4) 0.040(4) 0.026(4) 0.012(3) 0.004(3)
C40 0.046(5) 0.025(4) 0.053(5) 0.022(4) 0.023(4) 0.005(4)
C41 0.026(4) 0.031(4) 0.049(5) 0.021(4) 0.017(4) 0.004(3)
C42 0.038(4) 0.031(4) 0.053(5) 0.024(4) 0.020(4) 0.010(4)
C43 0.031(4) 0.027(4) 0.053(5) 0.022(4) 0.009(4) 0.002(4)
C44 0.032(4) 0.031(4) 0.051(5) 0.027(4) 0.015(4) -0.003(4)
C45 0.045(5) 0.029(4) 0.056(6) 0.018(4) 0.013(4) 0.004(4)
C46 0.062(6) 0.037(5) 0.077(7) 0.028(5) 0.003(5) -0.003(5)
C47 0.055(6) 0.043(5) 0.104(9) 0.032(6) 0.014(6) 0.000(5)
C48 0.103(10) 0.058(7) 0.134(11) 0.051(7) 0.044(9) 0.048(7)
C49 0.090(9) 0.021(5) 0.168(13) 0.034(7) 0.018(9) 0.006(6)
C50 0.082(9) 0.050(7) 0.178(16) 0.028(8) -0.029(9) -0.011(7)
C51 0.080(8) 0.048(6) 0.142(12) 0.019(7) -0.022(8) 0.002(6)
C52 0.028(4) 0.033(4) 0.051(5) 0.024(4) 0.009(4) 0.005(3)
C53 0.046(5) 0.042(5) 0.061(6) 0.032(5) -0.001(5) -0.010(4)
C54 0.052(6) 0.054(5) 0.060(6) 0.037(5) -0.026(5) -0.027(5)
C55 0.061(6) 0.068(6) 0.047(6) 0.021(5) -0.013(5) -0.008(5)
C56 0.035(4) 0.054(5) 0.045(5) 0.029(5) 0.004(4) 0.002(4)
C57 0.027(4) 0.037(4) 0.058(6) 0.020(4) 0.016(4) 0.005(4)
C58 0.036(5) 0.075(7) 0.048(6) 0.014(5) 0.004(4) 0.005(5)
C59 0.078(7) 0.054(6) 0.058(7) 0.023(5) 0.016(5) 0.010(5)
C60 0.093(8) 0.056(6) 0.050(6) 0.017(5) 0.013(6) 0.006(6)
C61 0.135(11) 0.067(8) 0.069(8) 0.012(7) 0.038(8) 0.004(8)
C62 0.124(11) 0.097(10) 0.066(8) 0.041(7) 0.031(8) -0.009(8)
C63 0.107(9) 0.052(6) 0.071(8) 0.013(6) 0.018(7) -0.026(6)
C64 0.082(7) 0.058(6) 0.043(6) 0.008(5) 0.011(5) -0.014(6)
C65 0.042(5) 0.036(4) 0.053(5) 0.027(4) 0.033(4) 0.012(4)
C66 0.077(7) 0.039(5) 0.080(7) 0.037(5) 0.043(6) 0.031(5)
C67 0.077(7) 0.063(6) 0.048(6) 0.021(5) 0.031(5) 0.016(6)
C68 0.059(6) 0.049(5) 0.047(5) 0.030(5) 0.019(4) 0.018(5)
C69 0.033(4) 0.033(4) 0.052(5) 0.024(4) 0.019(4) 0.003(4)
C70 0.036(4) 0.028(4) 0.050(5) 0.024(4) 0.020(4) 0.008(4)
C71 0.034(4) 0.034(4) 0.043(5) 0.023(4) 0.019(4) 0.008(4)
C72 0.029(4) 0.028(4) 0.049(5) 0.027(4) 0.017(4) 0.005(3)
C73 0.029(4) 0.034(4) 0.044(5) 0.014(4) 0.012(4) -0.004(4)
C74 0.028(4) 0.034(4) 0.062(6) 0.030(4) 0.020(4) 0.005(4)
C75 0.046(5) 0.036(4) 0.053(6) 0.025(4) 0.024(4) 0.010(4)
C76 0.061(6) 0.042(5) 0.040(5) 0.016(4) 0.016(4) -0.006(4)
C77 0.038(4) 0.041(5) 0.046(5) 0.021(4) 0.011(4) 0.011(4)
C78 0.052(6) 0.049(5) 0.053(6) 0.019(5) 0.026(5) 0.003(5)
C79 0.065(6) 0.053(6) 0.049(6) 0.018(5) 0.018(5) 0.000(5)
C80 0.068(7) 0.053(6) 0.088(8) 0.041(6) 0.017(6) 0.014(5)
C81 0.061(6) 0.048(5) 0.057(6) 0.025(5) 0.022(5) 0.014(5)
C82 0.070(6) 0.034(5) 0.046(5) 0.016(4) 0.023(5) 0.001(5)
C83 0.079(7) 0.039(5) 0.047(6) 0.007(4) 0.031(5) 0.009(5)
C84 0.060(6) 0.042(5) 0.054(6) 0.019(4) 0.018(5) 0.009(5)
C85 0.041(5) 0.041(5) 0.070(6) 0.027(5) 0.008(5) -0.001(4)
C86 0.055(6) 0.066(6) 0.053(6) 0.032(5) 0.010(5) 0.009(5)
C87 0.061(7) 0.057(6) 0.065(7) 0.026(5) 0.024(6) 0.003(5)
C88 0.056(6) 0.027(5) 0.095(9) 0.000(5) 0.009(6) -0.006(5)
C89 0.055(7) 0.041(6) 0.106(10) -0.001(6) -0.033(6) 0.008(5)
C90 0.091(8) 0.052(6) 0.072(7) 0.029(5) 0.011(6) 0.006(6)
B1 0.058(6) 0.042(5) 0.044(6) 0.031(5) 0.012(5) -0.006(5)
B2 0.046(6) 0.028(5) 0.060(7) 0.028(5) 0.025(5) 0.001(4)
B3 0.021(4) 0.038(5) 0.052(6) 0.021(5) 0.011(4) -0.007(4)
B4 0.037(5) 0.034(5) 0.073(7) 0.032(5) 0.036(5) 0.014(4)
B5 0.047(6) 0.047(6) 0.046(6) 0.014(5) 0.029(5) 0.003(5)
Cl1 0.173(4) 0.089(2) 0.098(2) 0.058(2) 0.076(3) 0.037(2)
Cl2 0.166(4) 0.111(3) 0.116(3) 0.061(2) 0.062(3) 0.013(3)
Cl3 0.279(6) 0.093(3) 0.111(3) 0.052(2) 0.106(4) 0.044(3)
C91 0.145(12) 0.080(8) 0.089(9) 0.045(7) 0.065(9) 0.023(8)
C92 0.10(2) 0.13(3) 0.078(18) 0.017(17) 0.031(15) 0.05(2)
C93 0.091(9) 0.074(8) 0.086(9) 0.040(7) 0.027(7) 0.007(7)
C94 0.212(17) 0.082(9) 0.091(10) 0.013(8) 0.077(11) -0.016(11)
Cl4 0.320(9) 0.143(5) 0.160(5) 0.039(4) 0.109(6) -0.005(5)
Cl5 0.107(6) 0.116(6) 0.123(7) -0.009(5) 0.021(5) -0.007(5)
C95 0.16(3) 0.080(17) 0.083(19) 0.030(15) 0.021(18) -0.028(18)

loop_
_atom_type_symbol
_atom_type_description
_atom_type_scat_dispersion_real
_atom_type_scat_dispersion_imag
_atom_type_scat_source
C C 0.0033 0.0016 'International Tables Vol C Tables 4.2.6.8 and 6.1.1.4'
H H 0.0000 0.0000 'International Tables Vol C Tables 4.2.6.8 and 6.1.1.4'
B B 0.0013 0.0007 'International Tables Vol C Tables 4.2.6.8 and 6.1.1.4'
N N 0.0061 0.0033 'International Tables Vol C Tables 4.2.6.8 and 6.1.1.4'
O O 0.0106 0.0060 'International Tables Vol C Tables 4.2.6.8 and 6.1.1.4'
Cl Cl 0.1484 0.1585 'International Tables Vol C Tables 4.2.6.8 and 6.1.1.4'

loop_
_geom_angle_atom_site_label_1
_geom_angle_atom_site_label_2
_geom_angle_atom_site_label_3
_geom_angle
_geom_angle_site_symmetry_1
C1 O1 B1 107.7(6) .
C2 O2 B1 106.9(6) .
C6 O3 B2 106.7(6) .
C7 O4 B2 106.9(6) .
C11 O5 B3 107.4(6) .
C12 O6 B3 106.2(5) .
C16 O7 B4 105.8(6) .
C17 O8 B4 105.7(6) .
C21 O9 B5 106.4(6) .
C22 O10 B5 106.7(6) .
C4 N1 C3 119.6(7) .
C4 N1 B2 120.4(6) .
C3 N1 B2 120.0(7) .
C9 N2 C8 119.9(7) .
C9 N2 B3 119.8(6) .
C8 N2 B3 120.4(6) .
C14 N3 C13 120.6(7) .
C14 N3 B4 120.3(6) .
C13 N3 B4 118.9(6) .
C18 N4 C19 119.7(8) .
C18 N4 B5 117.3(7) .
C19 N4 B5 122.4(7) .
C24 N5 C23 119.2(8) .
C24 N5 B1 119.4(7) .
C23 N5 B1 121.1(7) .
C32 N6 C33 118.0(7) .
C45 N7 C46 113.8(7) .
C58 N8 C59 117.9(9) .
C71 N9 C72 120.9(6) .
C84 N10 C85 119.6(8) .
O1 C1 C5 128.9(8) .
O1 C1 C2 111.5(7) .
C5 C1 C2 119.5(8) .
C3 C2 O2 128.7(7) .
C3 C2 C1 121.0(7) .
O2 C2 C1 110.2(7) .
C2 C3 N1 120.2(7) .
C2 C3 H3 119.9 .
N1 C3 H3 119.9 .
N1 C4 C5 122.8(7) .
N1 C4 H4 118.6 .
C5 C4 H4 118.6 .
C1 C5 C4 116.8(7) .
C1 C5 H5 121.6 .
C4 C5 H5 121.6 .
O3 C6 C10 128.2(6) .
O3 C6 C7 110.8(6) .
C10 C6 C7 121.0(7) .
O4 C7 C8 129.3(6) .
O4 C7 C6 111.6(6) .
C8 C7 C6 119.0(7) .
C7 C8 N2 120.9(7) .
C7 C8 H8 119.6 .
N2 C8 H8 119.6 .
N2 C9 C10 122.7(7) .
N2 C9 H9 118.6 .
C10 C9 H9 118.6 .
C6 C10 C9 116.4(6) .
C6 C10 H10 121.8 .
C9 C10 H10 121.8 .
O5 C11 C15 127.9(7) .
O5 C11 C12 111.7(7) .
C15 C11 C12 120.3(7) .
O6 C12 C13 128.4(6) .
O6 C12 C11 111.2(6) .
C13 C12 C11 120.4(7) .
C12 C13 N3 119.5(7) .
C12 C13 H13 120.2 .
N3 C13 H13 120.2 .
N3 C14 C15 122.3(7) .
N3 C14 H14 118.9 .
C15 C14 H14 118.9 .
C11 C15 C14 116.8(7) .
C11 C15 H15 121.6 .
C14 C15 H15 121.6 .
O7 C16 C20 129.4(7) .
O7 C16 C17 112.1(7) .
C20 C16 C17 118.4(8) .
O8 C17 C18 128.7(7) .
O8 C17 C16 110.1(7) .
C18 C17 C16 121.0(8) .
N4 C18 C17 120.5(7) .
N4 C18 H18 119.8 .
C17 C18 H18 119.8 .
N4 C19 C20 122.9(8) .
N4 C19 H19 118.5 .
C20 C19 H19 118.5 .
C16 C20 C19 117.3(7) .
C16 C20 H20 121.4 .
C19 C20 H20 121.4 .
O9 C21 C25 129.8(9) .
O9 C21 C22 112.7(8) .
C25 C21 C22 117.6(9) .
O10 C22 C23 128.6(7) .
O10 C22 C21 109.5(7) .
C23 C22 C21 121.7(8) .
C22 C23 N5 120.7(8) .
C22 C23 H23 119.6 .
N5 C23 H23 119.6 .
N5 C24 C25 122.8(8) .
N5 C24 H24 118.6 .
C25 C24 H24 118.6 .
C21 C25 C24 117.9(9) .
C21 C25 H25 121.1 .
C24 C25 H25 121.1 .
C31 C26 C27 116.2(8) .
C31 C26 B1 121.4(7) .
C27 C26 B1 122.3(8) .
C28 C27 C26 122.9(8) .
C28 C27 H27 118.5 .
C26 C27 H27 118.5 .
C27 C28 C29 118.0(8) .
C27 C28 C32 119.5(8) .
C29 C28 C32 122.4(8) .
C30 C29 C28 120.3(9) .
C30 C29 H29 119.9 .
C28 C29 H29 119.9 .
C29 C30 C31 119.8(9) .
C29 C30 H30 120.1 .
C31 C30 H30 120.1 .
C26 C31 C30 122.8(8) .
C26 C31 H31 118.6 .
C30 C31 H31 118.6 .
N6 C32 C28 125.3(8) .
N6 C32 H32 117.3 .
C28 C32 H32 117.3 .
C38 C33 C34 118.1(8) .
C38 C33 N6 119.8(8) .
C34 C33 N6 122.0(8) .
C35 C34 C33 121.2(9) .
C35 C34 H34 119.4 .
C33 C34 H34 119.4 .
C34 C35 C36 121.1(9) .
C34 C35 H35 119.5 .
C36 C35 H35 119.5 .
C37 C36 C35 118.4(9) .
C37 C36 H36 120.8 .
C35 C36 H36 120.8 .
C36 C37 C38 120.1(10) .
C36 C37 H37 120.0 .
C38 C37 H37 120.0 .
C33 C38 C37 121.1(10) .
C33 C38 H38 119.5 .
C37 C38 H38 119.5 .
C44 C39 C40 116.5(6) .
C44 C39 B2 120.3(6) .
C40 C39 B2 123.2(6) .
C41 C40 C39 121.4(6) .
C41 C40 H40 119.3 .
C39 C40 H40 119.3 .
C42 C41 C40 120.2(7) .
C42 C41 H41 119.9 .
C40 C41 H41 119.9 .
C41 C42 C43 119.5(7) .
C41 C42 H42 120.3 .
C43 C42 H42 120.3 .
C44 C43 C42 120.0(6) .
C44 C43 C45 116.8(7) .
C42 C43 C45 123.1(7) .
C43 C44 C39 122.4(7) .
C43 C44 H44 118.8 .
C39 C44 H44 118.8 .
N7 C45 C43 121.8(7) .
N7 C45 H45 119.1 .
C43 C45 H45 119.1 .
C51 C46 C47 119.0(9) .
C51 C46 N7 122.8(9) .
C47 C46 N7 117.9(8) .
C48 C47 C46 122.1(10) .
C48 C47 H47 118.9 .
C46 C47 H47 118.9 .
C47 C48 C49 117.7(10) .
C47 C48 H48 121.2 .
C49 C48 H48 121.2 .
C50 C49 C48 118.6(9) .
C50 C49 H49 120.7 .
C48 C49 H49 120.7 .
C49 C50 C51 122.5(12) .
C49 C50 H50 118.7 .
C51 C50 H50 118.7 .
C46 C51 C50 119.7(11) .
C46 C51 H51 120.1 .
C50 C51 H51 120.1 .
C57 C52 C53 117.6(8) .
C57 C52 B3 121.7(7) .
C53 C52 B3 120.3(7) .
C54 C53 C52 119.9(8) .
C54 C53 H53 120.0 .
C52 C53 H53 120.0 .
C53 C54 C55 121.6(8) .
C53 C54 H54 119.2 .
C55 C54 H54 119.2 .
C54 C55 C56 119.3(9) .
C54 C55 H55 120.4 .
C56 C55 H55 120.4 .
C57 C56 C55 118.0(8) .
C57 C56 C58 119.5(8) .
C55 C56 C58 122.4(8) .
C56 C57 C52 123.5(8) .
C56 C57 H57 118.3 .
C52 C57 H57 118.3 .
N8 C58 C56 123.0(9) .
N8 C58 H58 118.5 .
C56 C58 H58 118.5 .
C64 C59 C60 118.6(10) .
C64 C59 N8 123.2(9) .
C60 C59 N8 117.9(9) .
C61 C60 C59 119.9(10) .
C61 C60 H60 120.0 .
C59 C60 H60 120.0 .
C62 C61 C60 119.3(11) .
C62 C61 H61 120.3 .
C60 C61 H61 120.3 .
C63 C62 C61 120.7(12) .
C63 C62 H62 119.7 .
C61 C62 H62 119.7 .
C62 C63 C64 122.8(11) .
C62 C63 H63 118.6 .
C64 C63 H63 118.6 .
C63 C64 C59 118.6(9) .
C63 C64 H64 120.7 .
C59 C64 H64 120.7 .
C70 C65 C66 117.5(7) .
C70 C65 B4 117.0(7) .
C66 C65 B4 125.5(7) .
C67 C66 C65 121.3(8) .
C67 C66 H66 119.4 .
C65 C66 H66 119.4 .
C66 C67 C68 120.1(9) .
C66 C67 H67 120.0 .
C68 C67 H67 120.0 .
C69 C68 C67 119.3(8) .
C69 C68 H68 120.4 .
C67 C68 H68 120.4 .
C70 C69 C68 118.6(7) .
C70 C69 C71 121.7(7) .
C68 C69 C71 119.7(7) .
C65 C70 C69 123.1(8) .
C65 C70 H70 118.4 .
C69 C70 H70 118.4 .
N9 C71 C69 122.6(7) .
N9 C71 H71 118.7 .
C69 C71 H71 118.7 .
C77 C72 C73 118.3(7) .
C77 C72 N9 117.5(6) .
C73 C72 N9 124.2(7) .
C72 C73 C74 120.0(8) .
C72 C73 H73 120.0 .
C74 C73 H73 120.0 .
C75 C74 C73 121.7(7) .
C75 C74 H74 119.1 .
C73 C74 H74 119.1 .
C74 C75 C76 119.3(7) .
C74 C75 H75 120.3 .
C76 C75 H75 120.3 .
C75 C76 C77 119.6(8) .
C75 C76 H76 120.2 .
C77 C76 H76 120.2 .
C72 C77 C76 120.9(7) .
C72 C77 H77 119.5 .
C76 C77 H77 119.5 .
C79 C78 C83 116.6(8) .
C79 C78 B5 125.7(8) .
C83 C78 B5 117.6(8) .
C78 C79 C80 125.1(9) .
C78 C79 H79 117.5 .
C80 C79 H79 117.5 .
C81 C80 C79 117.2(9) .
C81 C80 H80 121.4 .
C79 C80 H80 121.4 .
C80 C81 C82 123.1(9) .
C80 C81 H81 118.4 .
C82 C81 H81 118.4 .
C81 C82 C83 117.3(9) .
C81 C82 C84 124.1(8) .
C83 C82 C84 118.6(8) .
C78 C83 C82 120.8(9) .
C78 C83 H83 119.6 .
C82 C83 H83 119.6 .
N10 C84 C82 122.3(8) .
N10 C84 H84 118.8 .
C82 C84 H84 118.8 .
C86 C85 N10 120.4(8) .
C86 C85 C90 117.9(9) .
N10 C85 C90 121.3(9) .
C85 C86 C87 120.7(9) .
C85 C86 H86 119.7 .
C87 C86 H86 119.7 .
C88 C87 C86 121.7(10) .
C88 C87 H87 119.2 .
C86 C87 H87 119.2 .
C87 C88 C89 121.1(10) .
C87 C88 H88 119.5 .
C89 C88 H88 119.5 .
C90 C89 C88 117.9(10) .
C90 C89 H89 121.0 .
C88 C89 H89 121.0 .
C89 C90 C85 120.6(11) .
C89 C90 H90 119.7 .
C85 C90 H90 119.7 .
O1 B1 O2 103.6(7) .
O1 B1 C26 114.4(7) .
O2 B1 C26 113.7(7) .
O1 B1 N5 108.1(7) .
O2 B1 N5 106.7(7) .
C26 B1 N5 109.7(7) .
O4 B2 O3 103.1(6) .
O4 B2 N1 106.6(6) .
O3 B2 N1 107.6(6) .
O4 B2 C39 113.4(7) .
O3 B2 C39 111.8(6) .
N1 B2 C39 113.7(7) .
O6 B3 O5 103.4(6) .
O6 B3 N2 108.2(6) .
O5 B3 N2 106.0(6) .
O6 B3 C52 112.9(7) .
O5 B3 C52 113.2(6) .
N2 B3 C52 112.4(6) .
O8 B4 O7 105.2(7) .
O8 B4 N3 107.4(6) .
O7 B4 N3 106.9(6) .
O8 B4 C65 113.3(6) .
O7 B4 C65 113.4(6) .
N3 B4 C65 110.2(7) .
O10 B5 O9 103.0(7) .
O10 B5 N4 106.5(7) .
O9 B5 N4 106.9(7) .
O10 B5 C78 113.7(7) .
O9 B5 C78 117.4(7) .
N4 B5 C78 108.6(7) .
Cl1 C91 Cl3 110.0(7) .
Cl1 C91 Cl2 112.8(8) .
Cl3 C91 Cl2 110.2(7) .
Cl1 C91 H91 107.9 .
Cl3 C91 H91 107.9 .
Cl2 C91 H91 107.9 .
C93 C92 H92A 109.5 .
C93 C92 H92B 109.5 .
H92A C92 H92B 109.5 .
C93 C92 H92C 109.5 .
H92A C92 H92C 109.5 .
H92B C92 H92C 109.5 .
C92 C93 C94 114.3(16) .
C92 C93 H93A 108.7 .
C94 C93 H93A 108.7 .
C92 C93 H93B 108.7 .
C94 C93 H93B 108.7 .
H93A C93 H93B 107.6 .
C94 C94 C93 113.3(16) 2_576
C94 C94 H94A 108.9 2_576
C93 C94 H94A 108.9 .
C94 C94 H94B 108.9 2_576
C93 C94 H94B 108.9 .
H94A C94 H94B 107.7 .
C95 Cl4 C95 80.9(17) 2_567
Cl4 C95 Cl5 128.8(18) 2_567
Cl4 C95 Cl4 99.2(17) 2_567
Cl5 C95 Cl4 112.7(15) .
Cl4 C95 H95 104.6 2_567
Cl5 C95 H95 104.6 .
Cl4 C95 H95 104.6 .
Cl8 Cl8 C96 140(2) 2_577
Cl7 C96 Cl6 113.4(18) .
Cl7 C96 Cl8 112.3(18) .
Cl6 C96 Cl8 111.8(17) .
Cl7 C96 H96 106.2 .
Cl6 C96 H96 106.2 .
Cl8 C96 H96 106.2 .

loop_
_geom_bond_atom_site_label_1
_geom_bond_atom_site_label_2
_geom_bond_distance
_geom_bond_site_symmetry_2
O1 C1 1.314(10) .
O1 B1 1.514(10) .
O2 C2 1.348(9) .
O2 B1 1.515(11) .
O3 C6 1.342(9) .
O3 B2 1.532(10) .
O4 C7 1.332(9) .
O4 B2 1.523(11) .
O5 C11 1.296(9) .
O5 B3 1.537(10) .
O6 C12 1.344(9) .
O6 B3 1.515(10) .
O7 C16 1.302(10) .
O7 B4 1.511(11) .
O8 C17 1.338(9) .
O8 B4 1.495(10) .
O9 C21 1.317(10) .
O9 B5 1.520(12) .
O10 C22 1.348(10) .
O10 B5 1.518(10) .
N1 C4 1.345(10) .
N1 C3 1.373(9) .
N1 B2 1.564(12) .
N2 C9 1.325(9) .
N2 C8 1.377(9) .
N2 B3 1.573(11) .
N3 C14 1.338(10) .
N3 C13 1.379(9) .
N3 B4 1.601(11) .
N4 C18 1.350(10) .
N4 C19 1.362(10) .
N4 B5 1.561(12) .
N5 C24 1.330(11) .
N5 C23 1.366(10) .
N5 B1 1.598(13) .
N6 C32 1.273(11) .
N6 C33 1.446(11) .
N7 C45 1.287(10) .
N7 C46 1.443(11) .
N8 C58 1.251(11) .
N8 C59 1.455(13) .
N9 C71 1.269(9) .
N9 C72 1.409(9) .
N10 C84 1.275(11) .
N10 C85 1.412(11) .
C1 C5 1.366(11) .
C1 C2 1.431(11) .
C2 C3 1.347(11) .
C3 H3 0.9500 .
C4 C5 1.430(12) .
C4 H4 0.9500 .
C5 H5 0.9500 .
C6 C10 1.364(10) .
C6 C7 1.425(10) .
C7 C8 1.359(11) .
C8 H8 0.9500 .
C9 C10 1.432(11) .
C9 H9 0.9500 .
C10 H10 0.9500 .
C11 C15 1.364(11) .
C11 C12 1.429(11) .
C12 C13 1.363(10) .
C13 H13 0.9500 .
C14 C15 1.434(11) .
C14 H14 0.9500 .
C15 H15 0.9500 .
C16 C20 1.386(12) .
C16 C17 1.437(11) .
C17 C18 1.361(11) .
C18 H18 0.9500 .
C19 C20 1.411(12) .
C19 H19 0.9500 .
C20 H20 0.9500 .
C21 C25 1.383(13) .
C21 C22 1.419(12) .
C22 C23 1.355(11) .
C23 H23 0.9500 .
C24 C25 1.432(13) .
C24 H24 0.9500 .
C25 H25 0.9500 .
C26 C31 1.361(12) .
C26 C27 1.417(11) .
C26 B1 1.585(13) .
C27 C28 1.370(11) .
C27 H27 0.9500 .
C28 C29 1.402(12) .
C28 C32 1.451(11) .
C29 C30 1.371(12) .
C29 H29 0.9500 .
C30 C31 1.380(13) .
C30 H30 0.9500 .
C31 H31 0.9500 .
C32 H32 0.9500 .
C33 C38 1.351(13) .
C33 C34 1.399(12) .
C34 C35 1.340(11) .
C34 H34 0.9500 .
C35 C36 1.395(13) .
C35 H35 0.9500 .
C36 C37 1.363(14) .
C36 H36 0.9500 .
C37 C38 1.405(14) .
C37 H37 0.9500 .
C38 H38 0.9500 .
C39 C44 1.397(10) .
C39 C40 1.411(10) .
C39 B2 1.605(11) .
C40 C41 1.396(10) .
C40 H40 0.9500 .
C41 C42 1.376(10) .
C41 H41 0.9500 .
C42 C43 1.396(10) .
C42 H42 0.9500 .
C43 C44 1.374(10) .
C43 C45 1.497(10) .
C44 H44 0.9500 .
C45 H45 0.9500 .
C46 C51 1.367(14) .
C46 C47 1.381(13) .
C47 C48 1.367(14) .
C47 H47 0.9500 .
C48 C49 1.451(17) .
C48 H48 0.9500 .
C49 C50 1.332(16) .
C49 H49 0.9500 .
C50 C51 1.382(16) .
C50 H50 0.9500 .
C51 H51 0.9500 .
C52 C57 1.378(11) .
C52 C53 1.414(11) .
C52 B3 1.597(12) .
C53 C54 1.353(13) .
C53 H53 0.9500 .
C54 C55 1.383(14) .
C54 H54 0.9500 .
C55 C56 1.414(13) .
C55 H55 0.9500 .
C56 C57 1.356(11) .
C56 C58 1.468(13) .
C57 H57 0.9500 .
C58 H58 0.9500 .
C59 C64 1.413(14) .
C59 C60 1.413(14) .
C60 C61 1.397(16) .
C60 H60 0.9500 .
C61 C62 1.374(17) .
C61 H61 0.9500 .
C62 C63 1.344(15) .
C62 H62 0.9500 .
C63 C64 1.368(15) .
C63 H63 0.9500 .
C64 H64 0.9500 .
C65 C70 1.386(10) .
C65 C66 1.411(13) .
C65 B4 1.657(13) .
C66 C67 1.367(13) .
C66 H66 0.9500 .
C67 C68 1.423(12) .
C67 H67 0.9500 .
C68 C69 1.401(11) .
C68 H68 0.9500 .
C69 C70 1.386(10) .
C69 C71 1.479(10) .
C70 H70 0.9500 .
C71 H71 0.9500 .
C72 C77 1.390(11) .
C72 C73 1.397(10) .
C73 C74 1.403(10) .
C73 H73 0.9500 .
C74 C75 1.349(11) .
C74 H74 0.9500 .
C75 C76 1.404(12) .
C75 H75 0.9500 .
C76 C77 1.406(11) .
C76 H76 0.9500 .
C77 H77 0.9500 .
C78 C79 1.351(13) .
C78 C83 1.387(12) .
C78 B5 1.632(13) .
C79 C80 1.408(13) .
C79 H79 0.9500 .
C80 C81 1.330(13) .
C80 H80 0.9500 .
C81 C82 1.387(12) .
C81 H81 0.9500 .
C82 C83 1.445(12) .
C82 C84 1.465(12) .
C83 H83 0.9500 .
C84 H84 0.9500 .
C85 C86 1.377(12) .
C85 C90 1.420(13) .
C86 C87 1.402(13) .
C86 H86 0.9500 .
C87 C88 1.285(14) .
C87 H87 0.9500 .
C88 C89 1.446(17) .
C88 H88 0.9500 .
C89 C90 1.380(15) .
C89 H89 0.9500 .
C90 H90 0.9500 .
Cl1 C91 1.728(12) .
Cl2 C91 1.781(14) .
Cl3 C91 1.744(13) .
C91 H91 1.0000 .
C92 C93 1.29(3) .
C92 H92A 0.9800 .
C92 H92B 0.9800 .
C92 H92C 0.9800 .
C93 C94 1.586(18) .
C93 H93A 0.9900 .
C93 H93B 0.9900 .
C94 C94 1.46(3) 2_576
C94 H94A 0.9900 .
C94 H94B 0.9900 .
Cl4 C95 1.68(3) 2_567
Cl4 C95 1.95(3) .
Cl5 C95 1.77(3) .
C95 Cl4 1.68(3) 2_567
C95 H95 1.0000 .
Cl6 C96 1.70(2) .
Cl7 C96 1.67(2) .
Cl8 Cl8 1.69(4) 2_577
Cl8 C96 1.71(2) .
C96 H96 1.0000 .

loop_
_geom_torsion_atom_site_label_1
_geom_torsion_atom_site_label_2
_geom_torsion_atom_site_label_3
_geom_torsion_atom_site_label_4
_geom_torsion
_geom_torsion_site_symmetry_1
_geom_torsion_site_symmetry_4
B1 O1 C1 C5 -177.1(8) . .
B1 O1 C1 C2 1.5(9) . .
B1 O2 C2 C3 177.9(8) . .
B1 O2 C2 C1 1.1(8) . .
O1 C1 C2 C3 -178.8(7) . .
C5 C1 C2 C3 -0.1(11) . .
O1 C1 C2 O2 -1.7(9) . .
C5 C1 C2 O2 177.0(7) . .
O2 C2 C3 N1 -178.4(7) . .
C1 C2 C3 N1 -1.9(11) . .
C4 N1 C3 C2 3.6(10) . .
B2 N1 C3 C2 -176.6(7) . .
C3 N1 C4 C5 -3.3(10) . .
B2 N1 C4 C5 176.9(7) . .
O1 C1 C5 C4 178.9(7) . .
C2 C1 C5 C4 0.4(11) . .
N1 C4 C5 C1 1.3(11) . .
B2 O3 C6 C10 174.5(8) . .
B2 O3 C6 C7 -4.8(8) . .
B2 O4 C7 C8 -174.0(8) . .
B2 O4 C7 C6 6.6(8) . .
O3 C6 C7 O4 -1.2(9) . .
C10 C6 C7 O4 179.5(7) . .
O3 C6 C7 C8 179.3(7) . .
C10 C6 C7 C8 0.0(11) . .
O4 C7 C8 N2 179.6(7) . .
C6 C7 C8 N2 -1.1(11) . .
C9 N2 C8 C7 3.0(11) . .
B3 N2 C8 C7 -178.2(7) . .
C8 N2 C9 C10 -3.8(11) . .
B3 N2 C9 C10 177.4(7) . .
O3 C6 C10 C9 -179.9(7) . .
C7 C6 C10 C9 -0.8(11) . .
N2 C9 C10 C6 2.7(11) . .
B3 O5 C11 C15 -178.9(8) . .
B3 O5 C11 C12 -1.6(8) . .
B3 O6 C12 C13 177.9(8) . .
B3 O6 C12 C11 -0.7(8) . .
O5 C11 C12 O6 1.6(9) . .
C15 C11 C12 O6 179.1(7) . .
O5 C11 C12 C13 -177.2(7) . .
C15 C11 C12 C13 0.3(11) . .
O6 C12 C13 N3 178.8(7) . .
C11 C12 C13 N3 -2.6(11) . .
C14 N3 C13 C12 3.4(11) . .
B4 N3 C13 C12 179.0(7) . .
C13 N3 C14 C15 -1.8(12) . .
B4 N3 C14 C15 -177.4(7) . .
O5 C11 C15 C14 178.3(8) . .
C12 C11 C15 C14 1.2(11) . .
N3 C14 C15 C11 -0.5(12) . .
B4 O7 C16 C20 176.7(8) . .
B4 O7 C16 C17 -5.3(8) . .
B4 O8 C17 C18 -176.7(7) . .
B4 O8 C17 C16 7.2(7) . .
O7 C16 C17 O8 -1.3(8) . .
C20 C16 C17 O8 177.0(6) . .
O7 C16 C17 C18 -177.7(6) . .
C20 C16 C17 C18 0.6(10) . .
C19 N4 C18 C17 5.4(10) . .
B5 N4 C18 C17 176.5(7) . .
O8 C17 C18 N4 -179.4(6) . .
C16 C17 C18 N4 -3.7(10) . .
C18 N4 C19 C20 -4.2(11) . .
B5 N4 C19 C20 -174.8(7) . .
O7 C16 C20 C19 178.6(7) . .
C17 C16 C20 C19 0.6(10) . .
N4 C19 C20 C16 1.2(11) . .
B5 O9 C21 C25 173.7(9) . .
B5 O9 C21 C22 -6.7(9) . .
B5 O10 C22 C23 -173.8(8) . .
B5 O10 C22 C21 9.7(8) . .
O9 C21 C22 O10 -2.0(9) . .
C25 C21 C22 O10 177.7(7) . .
O9 C21 C22 C23 -178.7(7) . .
C25 C21 C22 C23 0.9(12) . .
O10 C22 C23 N5 -178.9(7) . .
C21 C22 C23 N5 -2.8(11) . .
C24 N5 C23 C22 3.6(11) . .
B1 N5 C23 C22 177.0(7) . .
C23 N5 C24 C25 -2.6(12) . .
B1 N5 C24 C25 -176.1(8) . .
O9 C21 C25 C24 179.7(8) . .
C22 C21 C25 C24 0.1(12) . .
N5 C24 C25 C21 0.7(13) . .
C31 C26 C27 C28 -1.4(13) . .
B1 C26 C27 C28 176.3(8) . .
C26 C27 C28 C29 1.0(12) . .
C26 C27 C28 C32 -176.2(8) . .
C27 C28 C29 C30 -1.3(14) . .
C32 C28 C29 C30 175.8(9) . .
C28 C29 C30 C31 2.1(16) . .
C27 C26 C31 C30 2.2(14) . .
B1 C26 C31 C30 -175.5(9) . .
C29 C30 C31 C26 -2.6(16) . .
C33 N6 C32 C28 -173.1(8) . .
C27 C28 C32 N6 170.8(8) . .
C29 C28 C32 N6 -6.2(14) . .
C32 N6 C33 C38 -142.7(9) . .
C32 N6 C33 C34 42.1(12) . .
C38 C33 C34 C35 0.1(13) . .
N6 C33 C34 C35 175.4(7) . .
C33 C34 C35 C36 0.2(12) . .
C34 C35 C36 C37 1.1(14) . .
C35 C36 C37 C38 -2.7(16) . .
C34 C33 C38 C37 -1.7(15) . .
N6 C33 C38 C37 -177.1(9) . .
C36 C37 C38 C33 3.1(17) . .
C44 C39 C40 C41 -1.2(11) . .
B2 C39 C40 C41 177.0(8) . .
C39 C40 C41 C42 -0.8(12) . .
C40 C41 C42 C43 2.3(12) . .
C41 C42 C43 C44 -1.7(12) . .
C41 C42 C43 C45 176.3(7) . .
C42 C43 C44 C39 -0.4(12) . .
C45 C43 C44 C39 -178.5(7) . .
C40 C39 C44 C43 1.8(11) . .
B2 C39 C44 C43 -176.4(7) . .
C46 N7 C45 C43 175.5(8) . .
C44 C43 C45 N7 170.4(8) . .
C42 C43 C45 N7 -7.6(13) . .
C45 N7 C46 C51 -47.7(15) . .
C45 N7 C46 C47 138.4(10) . .
C51 C46 C47 C48 4.4(19) . .
N7 C46 C47 C48 178.6(11) . .
C46 C47 C48 C49 0.5(19) . .
C47 C48 C49 C50 -4(2) . .
C48 C49 C50 C51 3(3) . .
C47 C46 C51 C50 -6(2) . .
N7 C46 C51 C50 -179.6(13) . .
C49 C50 C51 C46 2(3) . .
C57 C52 C53 C54 1.0(12) . .
B3 C52 C53 C54 -172.7(8) . .
C52 C53 C54 C55 -0.5(14) . .
C53 C54 C55 C56 1.8(15) . .
C54 C55 C56 C57 -3.5(13) . .
C54 C55 C56 C58 173.0(8) . .
C55 C56 C57 C52 4.2(12) . .
C58 C56 C57 C52 -172.5(7) . .
C53 C52 C57 C56 -2.9(11) . .
B3 C52 C57 C56 170.7(7) . .
C59 N8 C58 C56 -171.5(8) . .
C57 C56 C58 N8 163.5(9) . .
C55 C56 C58 N8 -13.1(14) . .
C58 N8 C59 C64 44.3(14) . .
C58 N8 C59 C60 -142.5(10) . .
C64 C59 C60 C61 -1.1(17) . .
N8 C59 C60 C61 -174.6(10) . .
C59 C60 C61 C62 1(2) . .
C60 C61 C62 C63 -2(2) . .
C61 C62 C63 C64 3(2) . .
C62 C63 C64 C59 -2.1(19) . .
C60 C59 C64 C63 1.3(16) . .
N8 C59 C64 C63 174.5(10) . .
C70 C65 C66 C67 -3.3(12) . .
B4 C65 C66 C67 173.1(8) . .
C65 C66 C67 C68 5.0(14) . .
C66 C67 C68 C69 -3.0(13) . .
C67 C68 C69 C70 -0.5(12) . .
C67 C68 C69 C71 178.0(8) . .
C66 C65 C70 C69 -0.4(11) . .
B4 C65 C70 C69 -177.1(7) . .
C68 C69 C70 C65 2.2(11) . .
C71 C69 C70 C65 -176.3(7) . .
C72 N9 C71 C69 175.7(6) . .
C70 C69 C71 N9 12.4(11) . .
C68 C69 C71 N9 -166.1(7) . .
C71 N9 C72 C77 154.5(7) . .
C71 N9 C72 C73 -27.6(10) . .
C77 C72 C73 C74 -2.8(10) . .
N9 C72 C73 C74 179.3(6) . .
C72 C73 C74 C75 3.7(11) . .
C73 C74 C75 C76 -2.5(11) . .
C74 C75 C76 C77 0.6(12) . .
C73 C72 C77 C76 1.0(11) . .
N9 C72 C77 C76 179.0(7) . .
C75 C76 C77 C72 0.1(12) . .
C83 C78 C79 C80 1.0(14) . .
B5 C78 C79 C80 177.0(9) . .
C78 C79 C80 C81 -1.1(15) . .
C79 C80 C81 C82 0.2(15) . .
C80 C81 C82 C83 0.6(14) . .
C80 C81 C82 C84 -178.4(9) . .
C79 C78 C83 C82 -0.1(13) . .
B5 C78 C83 C82 -176.4(8) . .
C81 C82 C83 C78 -0.7(12) . .
C84 C82 C83 C78 178.4(8) . .
C85 N10 C84 C82 -177.4(8) . .
C81 C82 C84 N10 4.5(14) . .
C83 C82 C84 N10 -174.5(8) . .
C84 N10 C85 C86 -144.5(9) . .
C84 N10 C85 C90 43.5(13) . .
N10 C85 C86 C87 -177.2(8) . .
C90 C85 C86 C87 -4.9(14) . .
C85 C86 C87 C88 2.8(15) . .
C86 C87 C88 C89 0.5(15) . .
C87 C88 C89 C90 -1.4(15) . .
C88 C89 C90 C85 -0.8(15) . .
C86 C85 C90 C89 3.9(14) . .
N10 C85 C90 C89 176.1(9) . .
C1 O1 B1 O2 -0.8(9) . .
C1 O1 B1 C26 123.6(8) . .
C1 O1 B1 N5 -113.8(7) . .
C2 O2 B1 O1 -0.2(8) . .
C2 O2 B1 C26 -125.1(7) . .
C2 O2 B1 N5 113.8(7) . .
C31 C26 B1 O1 -0.1(12) . .
C27 C26 B1 O1 -177.6(7) . .
C31 C26 B1 O2 118.7(9) . .
C27 C26 B1 O2 -58.8(11) . .
C31 C26 B1 N5 -121.8(9) . .
C27 C26 B1 N5 60.6(10) . .
C24 N5 B1 O1 -48.3(10) . .
C23 N5 B1 O1 138.3(7) . .
C24 N5 B1 O2 -159.2(7) . .
C23 N5 B1 O2 27.4(10) . .
C24 N5 B1 C26 77.2(9) . .
C23 N5 B1 C26 -96.2(8) . .
C7 O4 B2 O3 -8.9(8) . .
C7 O4 B2 N1 104.3(6) . .
C7 O4 B2 C39 -129.9(7) . .
C6 O3 B2 O4 8.2(8) . .
C6 O3 B2 N1 -104.3(7) . .
C6 O3 B2 C39 130.3(7) . .
C4 N1 B2 O4 -141.7(6) . .
C3 N1 B2 O4 38.4(9) . .
C4 N1 B2 O3 -31.7(9) . .
C3 N1 B2 O3 148.5(6) . .
C4 N1 B2 C39 92.7(8) . .
C3 N1 B2 C39 -87.2(8) . .
C44 C39 B2 O4 125.2(7) . .
C40 C39 B2 O4 -52.9(10) . .
C44 C39 B2 O3 9.2(10) . .
C40 C39 B2 O3 -169.0(7) . .
C44 C39 B2 N1 -112.9(8) . .
C40 C39 B2 N1 69.0(9) . .
C12 O6 B3 O5 -0.2(7) . .
C12 O6 B3 N2 111.9(6) . .
C12 O6 B3 C52 -122.9(6) . .
C11 O5 B3 O6 1.1(8) . .
C11 O5 B3 N2 -112.6(7) . .
C11 O5 B3 C52 123.7(7) . .
C9 N2 B3 O6 -152.6(7) . .
C8 N2 B3 O6 28.6(9) . .
C9 N2 B3 O5 -42.2(9) . .
C8 N2 B3 O5 139.0(6) . .
C9 N2 B3 C52 82.0(8) . .
C8 N2 B3 C52 -96.8(8) . .
C57 C52 B3 O6 -20.2(10) . .
C53 C52 B3 O6 153.2(7) . .
C57 C52 B3 O5 -137.3(7) . .
C53 C52 B3 O5 36.1(10) . .
C57 C52 B3 N2 102.6(8) . .
C53 C52 B3 N2 -84.0(8) . .
C17 O8 B4 O7 -10.0(7) . .
C17 O8 B4 N3 103.7(7) . .
C17 O8 B4 C65 -134.4(7) . .
C16 O7 B4 O8 9.3(7) . .
C16 O7 B4 N3 -104.8(7) . .
C16 O7 B4 C65 133.6(7) . .
C14 N3 B4 O8 -146.4(7) . .
C13 N3 B4 O8 38.0(10) . .
C14 N3 B4 O7 -33.9(10) . .
C13 N3 B4 O7 150.5(6) . .
C14 N3 B4 C65 89.8(9) . .
C13 N3 B4 C65 -85.8(8) . .
C70 C65 B4 O8 82.8(8) . .
C66 C65 B4 O8 -93.6(10) . .
C70 C65 B4 O7 -37.1(9) . .
C66 C65 B4 O7 146.6(8) . .
C70 C65 B4 N3 -156.9(6) . .
C66 C65 B4 N3 26.8(10) . .
C22 O10 B5 O9 -13.0(8) . .
C22 O10 B5 N4 99.4(7) . .
C22 O10 B5 C78 -141.1(7) . .
C21 O9 B5 O10 11.8(8) . .
C21 O9 B5 N4 -100.3(7) . .
C21 O9 B5 C78 137.6(8) . .
C18 N4 B5 O10 44.6(9) . .
C19 N4 B5 O10 -144.6(7) . .
C18 N4 B5 O9 154.3(6) . .
C19 N4 B5 O9 -34.9(10) . .
C18 N4 B5 C78 -78.2(8) . .
C19 N4 B5 C78 92.6(9) . .
C79 C78 B5 O10 -135.8(9) . .
C83 C78 B5 O10 40.1(11) . .
C79 C78 B5 O9 103.9(11) . .
C83 C78 B5 O9 -80.2(10) . .
C79 C78 B5 N4 -17.5(12) . .
C83 C78 B5 N4 158.5(7) . .
C92 C93 C94 C94 177(2) . 2_576
C95 Cl4 C95 Cl4 -0.002(2) 2_567 2_567
C95 Cl4 C95 Cl5 139(2) 2_567 .
Cl8 Cl8 C96 Cl7 126(4) 2_577 .
Cl8 Cl8 C96 Cl6 -3(6) 2_577 .
